data_4079310
loop_
_publ_author_name
'Kulangara, Shaneesh Vadake'
'Mason, Chris'
'Juba, Michael'
'Yang, Yun'
'Thapa, Indira'
'Gambarotta, Sandro'
'Korobkov, Ilia'
'Duchateau, Rob'

_publ_section_title
;
 Synthesis and Catalytic Oligomerization Activity of Chromium Catalysts of
 Ligand Systems with Switchable Connectivity
;
_journal_issue 17
_journal_name_full Organometallics
_journal_page_first 6438
_journal_paper_doi 10.1021/om300673u
_journal_volume 31
_journal_year 2012
_chemical_formula_sum 'C36 H42 Li N O2 P2'
_chemical_formula_weight 589.59
_chemical_name_systematic
; 
 ? 
;
_space_group_IT_number 2
_symmetry_cell_setting triclinic
_symmetry_space_group_name_Hall '-P 1'
_symmetry_space_group_name_H-M 'P -1'
_atom_sites_solution_hydrogens geom
_atom_sites_solution_primary direct
_atom_sites_solution_secondary difmap
_audit_creation_method SHELXL-97
_cell_angle_alpha 100.8380(10)
_cell_angle_beta 100.8760(10)
_cell_angle_gamma 92.4920(10)
_cell_formula_units_Z 4
_cell_length_a 10.9642(2)
_cell_length_b 14.2926(3)
_cell_length_c 21.7885(4)
_cell_measurement_reflns_used 9852
_cell_measurement_temperature 200(2)
_cell_measurement_theta_max 28.23
_cell_measurement_theta_min 2.41
_cell_volume 3282.22(11)
_computing_cell_refinement 'APEX II, Bruker (2009)'
_computing_data_collection 'APEX II, Bruker (2009)'
_computing_data_reduction 'XPREP, Bruker (2009)'
_computing_molecular_graphics 'SHELXTL, Bruker (2004)'
_computing_publication_material 'SHELXTL, Bruker (2004)'
_computing_structure_refinement 'SHELXL-97 (Sheldrick, 2008)'
_computing_structure_solution 'SHELXS-97 (Sheldrick, 2008)'
_diffrn_ambient_temperature 200(2)
_diffrn_measured_fraction_theta_full 0.992
_diffrn_measured_fraction_theta_max 0.992
_diffrn_measurement_device_type 'Bruker APEX-II CCD'
_diffrn_measurement_method '\f and \w scans'
_diffrn_radiation_monochromator graphite
_diffrn_radiation_source 'fine-focus sealed tube'
_diffrn_radiation_type MoK\a
_diffrn_radiation_wavelength 0.71073
_diffrn_reflns_av_R_equivalents 0.0317
_diffrn_reflns_av_sigmaI/netI 0.0395
_diffrn_reflns_limit_h_max 14
_diffrn_reflns_limit_h_min -14
_diffrn_reflns_limit_k_max 19
_diffrn_reflns_limit_k_min -15
_diffrn_reflns_limit_l_max 28
_diffrn_reflns_limit_l_min -29
_diffrn_reflns_number 61553
_diffrn_reflns_theta_full 28.30
_diffrn_reflns_theta_max 28.30
_diffrn_reflns_theta_min 1.46
_exptl_absorpt_coefficient_mu 0.164
_exptl_absorpt_correction_T_max 0.9854
_exptl_absorpt_correction_T_min 0.9695
_exptl_absorpt_correction_type multi-scan
_exptl_absorpt_process_details 'SADABS, Bruker (2003)'
_exptl_crystal_colour colourless
_exptl_crystal_density_diffrn 1.193
_exptl_crystal_density_meas ?
_exptl_crystal_density_method 'not measured'
_exptl_crystal_description block
_exptl_crystal_F_000 1256
_exptl_crystal_size_max 0.19
_exptl_crystal_size_mid 0.11
_exptl_crystal_size_min 0.09
_refine_diff_density_max 0.490
_refine_diff_density_min -0.372
_refine_diff_density_rms 0.068
_refine_ls_extinction_method none
_refine_ls_goodness_of_fit_ref 1.019
_refine_ls_hydrogen_treatment constr
_refine_ls_matrix_type full
_refine_ls_number_parameters 793
_refine_ls_number_reflns 16180
_refine_ls_number_restraints 28
_refine_ls_restrained_S_all 1.018
_refine_ls_R_factor_all 0.1019
_refine_ls_R_factor_gt 0.0629
_refine_ls_shift/su_max 0.001
_refine_ls_shift/su_mean 0.000
_refine_ls_structure_factor_coef Fsqd
_refine_ls_weighting_details 'calc w=1/[\s^2^(Fo^2^)+(0.0964P)^2^+1.3725P] where P=(Fo^2^+2Fc^2^)/3'
_refine_ls_weighting_scheme calc
_refine_ls_wR_factor_gt 0.1566
_refine_ls_wR_factor_ref 0.1820
_reflns_number_gt 10756
_reflns_number_total 16180
_reflns_threshold_expression >2sigma(I)
_cod_data_source_file om300673u_si_002.cif
_cod_data_source_block sg109
_cod_depositor_comments
;
The following automatic conversions were performed:

'_symmetry_cell_setting' value 'Triclinic' changed to 'triclinic'
according to /home/saulius/struct/CIF-dictionaries/cif_core.dic
dictionary named 'cif_core.dic' version 2.4.2 from 2011-04-26.

Automatic conversion script
Id: cif_fix_values 1891 2012-01-12 08:04:46Z andrius 

The following automatic conversions were performed:

'_exptl_crystal_density_meas' value 'n/a' was changed to '?' - the
value is perceived as not measured.

Automatic conversion script
Id: cif_fix_values 3008 2015-01-20 13:52:24Z robertas 
;
_cod_original_cell_volume 3282.21(11)
_cod_original_sg_symbol_H-M P-1
_cod_database_code 4079310

loop_
_symmetry_equiv_pos_as_xyz
'x, y, z'
'-x, -y, -z'

loop_
_atom_site_label
_atom_site_type_symbol
_atom_site_fract_x
_atom_site_fract_y
_atom_site_fract_z
_atom_site_U_iso_or_equiv
_atom_site_adp_type
_atom_site_occupancy
_atom_site_symmetry_multiplicity
_atom_site_calc_flag
_atom_site_refinement_flags
_atom_site_disorder_assembly
_atom_site_disorder_group
Li1 Li 0.0573(4) 0.5844(3) 0.02177(17) 0.0371(8) Uani 1 1 d . . .
Li2 Li 0.4372(4) 0.9192(3) 0.47525(17) 0.0340(8) Uani 1 1 d . . .
P1 P -0.01881(6) 0.31387(4) 0.06444(3) 0.03272(14) Uani 1 1 d . . .
P2 P -0.06405(5) 0.38066(4) 0.20063(3) 0.03058(14) Uani 1 1 d . . .
P3 P 0.58202(5) 1.13929(4) 0.30714(2) 0.02780(13) Uani 1 1 d . . .
P4 P 0.53445(5) 1.19402(4) 0.44333(2) 0.02793(13) Uani 1 1 d . . .
N1 N -0.10183(19) 0.56998(13) 0.14767(9) 0.0377(4) Uani 1 1 d . . .
H1A H -0.1043 0.5615 0.1864 0.045 Uiso 1 1 calc R . .
N2 N 0.59238(18) 0.93627(12) 0.34914(8) 0.0328(4) Uani 1 1 d . B .
H2A H 0.5812 0.9424 0.3091 0.039 Uiso 1 1 calc R . .
O1 O -0.05795(15) 0.51162(10) 0.05167(7) 0.0329(3) Uani 1 1 d . . .
O2 O 0.21808(19) 0.61521(15) 0.07674(10) 0.0609(5) Uani 1 1 d . . .
O3 O 0.55687(14) 0.99162(10) 0.44740(7) 0.0306(3) Uani 1 1 d . . .
O4 O 0.27764(18) 0.88907(17) 0.41827(9) 0.0605(5) Uani 1 1 d . . .
C1 C -0.0586(2) 0.40518(15) 0.12360(10) 0.0319(4) Uani 1 1 d . . .
C2 C -0.07199(19) 0.49521(14) 0.10611(9) 0.0285(4) Uani 1 1 d . . .
C3 C -0.1157(2) 0.20537(16) 0.06364(10) 0.0382(5) Uani 1 1 d . . .
C4 C -0.2404(3) 0.20975(19) 0.06615(12) 0.0485(6) Uani 1 1 d . . .
H4A H -0.2734 0.2704 0.0730 0.058 Uiso 1 1 calc R . .
C5 C -0.3188(3) 0.1275(2) 0.05889(14) 0.0579(7) Uani 1 1 d . . .
H5A H -0.4041 0.1324 0.0609 0.069 Uiso 1 1 calc R . .
C6 C -0.2728(3) 0.0388(2) 0.04870(14) 0.0623(8) Uani 1 1 d . . .
H6A H -0.3261 -0.0176 0.0432 0.075 Uiso 1 1 calc R . .
C7 C -0.1487(4) 0.0331(2) 0.04666(16) 0.0669(9) Uani 1 1 d . . .
H7A H -0.1165 -0.0278 0.0399 0.080 Uiso 1 1 calc R . .
C8 C -0.0697(3) 0.11477(18) 0.05432(13) 0.0529(7) Uani 1 1 d . . .
H8A H 0.0160 0.1093 0.0532 0.063 Uiso 1 1 calc R . .
C9 C 0.1389(2) 0.27940(16) 0.09254(11) 0.0381(5) Uani 1 1 d . . .
C10 C 0.1876(3) 0.2683(2) 0.15437(13) 0.0535(7) Uani 1 1 d . . .
H10A H 0.1365 0.2766 0.1854 0.064 Uiso 1 1 calc R . .
C11 C 0.3089(3) 0.2456(2) 0.17134(15) 0.0619(8) Uani 1 1 d . . .
H11A H 0.3408 0.2399 0.2140 0.074 Uiso 1 1 calc R . .
C12 C 0.3828(3) 0.2315(2) 0.12782(15) 0.0613(8) Uani 1 1 d . . .
H12A H 0.4657 0.2149 0.1398 0.074 Uiso 1 1 calc R . .
C13 C 0.3386(3) 0.2411(3) 0.06675(16) 0.0734(10) Uani 1 1 d . . .
H13A H 0.3904 0.2308 0.0362 0.088 Uiso 1 1 calc R . .
C14 C 0.2173(3) 0.2660(2) 0.04912(14) 0.0612(8) Uani 1 1 d . . .
H14A H 0.1878 0.2739 0.0067 0.073 Uiso 1 1 calc R . .
C15 C -0.2184(2) 0.40416(15) 0.21818(10) 0.0328(5) Uani 1 1 d . . .
C16 C -0.3153(2) 0.43233(18) 0.17578(12) 0.0427(5) Uani 1 1 d . . .
H16A H -0.3015 0.4446 0.1362 0.051 Uiso 1 1 calc R . .
C17 C -0.4322(3) 0.4425(2) 0.19137(15) 0.0561(7) Uani 1 1 d . . .
H17A H -0.4978 0.4612 0.1621 0.067 Uiso 1 1 calc R . .
C18 C -0.4535(3) 0.4254(2) 0.24926(15) 0.0568(7) Uani 1 1 d . . .
H18A H -0.5328 0.4342 0.2601 0.068 Uiso 1 1 calc R . .
C19 C -0.3595(2) 0.39583(18) 0.29088(13) 0.0466(6) Uani 1 1 d . . .
H19A H -0.3739 0.3836 0.3304 0.056 Uiso 1 1 calc R . .
C20 C -0.2440(2) 0.38387(16) 0.27521(11) 0.0386(5) Uani 1 1 d . . .
H20A H -0.1806 0.3614 0.3037 0.046 Uiso 1 1 calc R . .
C21 C 0.0393(2) 0.47857(15) 0.25697(10) 0.0340(5) Uani 1 1 d . . .
C22 C 0.0183(2) 0.52031(18) 0.31680(11) 0.0442(6) Uani 1 1 d . . .
H22A H -0.0585 0.5049 0.3283 0.053 Uiso 1 1 calc R . .
C23 C 0.1085(3) 0.5845(2) 0.36027(13) 0.0585(7) Uani 1 1 d . . .
H23A H 0.0926 0.6120 0.4009 0.070 Uiso 1 1 calc R . .
C24 C 0.2210(3) 0.6084(2) 0.34439(15) 0.0625(8) Uani 1 1 d . . .
H24A H 0.2829 0.6511 0.3741 0.075 Uiso 1 1 calc R . .
C25 C 0.2412(3) 0.5694(2) 0.28496(15) 0.0610(8) Uani 1 1 d . . .
H25A H 0.3170 0.5866 0.2733 0.073 Uiso 1 1 calc R . .
C26 C 0.1523(2) 0.50486(19) 0.24158(13) 0.0489(6) Uani 1 1 d . . .
H26A H 0.1688 0.4783 0.2009 0.059 Uiso 1 1 calc R . .
C27 C -0.1300(2) 0.66276(15) 0.13322(11) 0.0354(5) Uani 1 1 d . . .
H27A H -0.1322 0.6590 0.0867 0.042 Uiso 1 1 calc R . .
C28 C -0.2549(3) 0.6887(2) 0.14596(18) 0.0635(8) Uani 1 1 d . . .
H28A H -0.2569 0.6878 0.1911 0.076 Uiso 1 1 calc R . .
H28B H -0.3198 0.6403 0.1188 0.076 Uiso 1 1 calc R . .
C29 C -0.2848(3) 0.7877(2) 0.1327(2) 0.0732(10) Uani 1 1 d . . .
H29A H -0.2932 0.7865 0.0865 0.088 Uiso 1 1 calc R . .
H29B H -0.3654 0.8034 0.1445 0.088 Uiso 1 1 calc R . .
C30 C -0.1861(3) 0.86288(19) 0.16905(16) 0.0681(9) Uani 1 1 d . . .
H30A H -0.1836 0.8693 0.2153 0.082 Uiso 1 1 calc R . .
H30B H -0.2052 0.9250 0.1573 0.082 Uiso 1 1 calc R . .
C31 C -0.0618(4) 0.8372(2) 0.1547(2) 0.0951(14) Uani 1 1 d . . .
H31A H 0.0037 0.8863 0.1805 0.114 Uiso 1 1 calc R . .
H31B H -0.0623 0.8364 0.1091 0.114 Uiso 1 1 calc R . .
C32 C -0.0316(3) 0.7387(2) 0.1695(2) 0.0839(12) Uani 1 1 d . . .
H32A H 0.0495 0.7227 0.1583 0.101 Uiso 1 1 calc R . .
H32B H -0.0242 0.7411 0.2158 0.101 Uiso 1 1 calc R . .
C33 C 0.2789(3) 0.5292(3) 0.08172(19) 0.0798(10) Uani 1 1 d . . .
H33A H 0.2157 0.4740 0.0716 0.096 Uiso 1 1 calc R . .
H33B H 0.3253 0.5338 0.1260 0.096 Uiso 1 1 calc R . .
C34 C 0.3685(4) 0.5135(4) 0.0359(2) 0.1165(17) Uani 1 1 d . . .
H34A H 0.4471 0.4941 0.0576 0.175 Uiso 1 1 calc R . .
H34B H 0.3846 0.5731 0.0215 0.175 Uiso 1 1 calc R . .
H34C H 0.3316 0.4634 -0.0011 0.175 Uiso 1 1 calc R . .
C35 C 0.2901(4) 0.7030(3) 0.09637(19) 0.0888(12) Uani 1 1 d . . .
H35A H 0.2355 0.7550 0.0894 0.107 Uiso 1 1 calc R . .
H35B H 0.3534 0.7043 0.0695 0.107 Uiso 1 1 calc R . .
C36 C 0.3552(4) 0.7219(3) 0.1657(2) 0.1084(15) Uani 1 1 d . . .
H36A H 0.4036 0.7841 0.1765 0.163 Uiso 1 1 calc R . .
H36B H 0.4112 0.6717 0.1728 0.163 Uiso 1 1 calc R . .
H36C H 0.2931 0.7223 0.1927 0.163 Uiso 1 1 calc R . .
C37 C 0.56730(19) 1.10462(14) 0.38041(9) 0.0267(4) Uani 1 1 d . . .
C38 C 0.57221(18) 1.01175(14) 0.39395(9) 0.0259(4) Uani 1 1 d . . .
C39 C 0.4778(2) 1.05619(16) 0.24116(10) 0.0350(5) Uani 1 1 d . . .
C40 C 0.3510(2) 1.0535(2) 0.24109(13) 0.0502(6) Uani 1 1 d . . .
H40A H 0.3233 1.0828 0.2783 0.060 Uiso 1 1 calc R . .
C41 C 0.2639(3) 1.0085(2) 0.18728(15) 0.0626(8) Uani 1 1 d . . .
H41A H 0.1776 1.0078 0.1882 0.075 Uiso 1 1 calc R . .
C42 C 0.3014(3) 0.9651(2) 0.13281(14) 0.0642(8) Uani 1 1 d . . .
H42A H 0.2417 0.9365 0.0957 0.077 Uiso 1 1 calc R . .
C43 C 0.4263(3) 0.9639(2) 0.13300(13) 0.0617(8) Uani 1 1 d . . .
H43A H 0.4534 0.9319 0.0962 0.074 Uiso 1 1 calc R . .
C44 C 0.5139(2) 1.00883(19) 0.18625(12) 0.0466(6) Uani 1 1 d . . .
H44A H 0.6001 1.0073 0.1853 0.056 Uiso 1 1 calc R . .
C45 C 0.7373(2) 1.11236(14) 0.29238(10) 0.0297(4) Uani 1 1 d . . .
C46 C 0.7756(2) 1.14113(16) 0.24049(11) 0.0409(5) Uani 1 1 d . . .
H46A H 0.7183 1.1688 0.2120 0.049 Uiso 1 1 calc R . .
C47 C 0.8951(3) 1.13012(18) 0.22985(14) 0.0524(7) Uani 1 1 d . . .
H47A H 0.9186 1.1485 0.1937 0.063 Uiso 1 1 calc R . .
C48 C 0.9796(3) 1.0926(2) 0.27152(16) 0.0592(8) Uani 1 1 d . . .
H48A H 1.0621 1.0858 0.2646 0.071 Uiso 1 1 calc R . .
C49 C 0.9452(2) 1.0648(2) 0.32326(15) 0.0532(7) Uani 1 1 d . . .
H49A H 1.0041 1.0388 0.3520 0.064 Uiso 1 1 calc R . .
C50 C 0.8254(2) 1.07450(17) 0.33395(11) 0.0372(5) Uani 1 1 d . . .
H50A H 0.8029 1.0551 0.3700 0.045 Uiso 1 1 calc R . .
C51 C 0.6417(2) 1.30052(15) 0.45128(10) 0.0315(4) Uani 1 1 d . . .
C52 C 0.7582(2) 1.29485(17) 0.43544(10) 0.0374(5) Uani 1 1 d . . .
H52A H 0.7819 1.2348 0.4164 0.045 Uiso 1 1 calc R . .
C53 C 0.8410(2) 1.3758(2) 0.44691(12) 0.0474(6) Uani 1 1 d . . .
H53A H 0.9205 1.3702 0.4358 0.057 Uiso 1 1 calc R . .
C54 C 0.8090(3) 1.4636(2) 0.47421(14) 0.0541(7) Uani 1 1 d . . .
H54A H 0.8649 1.5189 0.4810 0.065 Uiso 1 1 calc R . .
C55 C 0.6949(3) 1.47050(19) 0.49155(15) 0.0609(8) Uani 1 1 d . . .
H55A H 0.6728 1.5307 0.5113 0.073 Uiso 1 1 calc R . .
C56 C 0.6116(2) 1.39012(17) 0.48041(13) 0.0481(6) Uani 1 1 d . . .
H56A H 0.5332 1.3960 0.4927 0.058 Uiso 1 1 calc R . .
C57 C 0.38371(19) 1.23817(14) 0.41419(10) 0.0298(4) Uani 1 1 d . . .
C58 C 0.3644(2) 1.29499(18) 0.36863(12) 0.0418(5) Uani 1 1 d . . .
H58A H 0.4325 1.3142 0.3513 0.050 Uiso 1 1 calc R . .
C59 C 0.2473(2) 1.3241(2) 0.34795(13) 0.0501(6) Uani 1 1 d . . .
H59A H 0.2357 1.3630 0.3168 0.060 Uiso 1 1 calc R . .
C60 C 0.1485(2) 1.2969(2) 0.37237(14) 0.0554(7) Uani 1 1 d . . .
H60A H 0.0680 1.3158 0.3576 0.067 Uiso 1 1 calc R . .
C61 C 0.1656(2) 1.2423(2) 0.41831(16) 0.0602(8) Uani 1 1 d . . .
H61A H 0.0972 1.2250 0.4360 0.072 Uiso 1 1 calc R . .
C62 C 0.2825(2) 1.21223(19) 0.43909(13) 0.0449(6) Uani 1 1 d . . .
H62A H 0.2932 1.1737 0.4705 0.054 Uiso 1 1 calc R . .
C63 C 0.6317(3) 0.84575(15) 0.36508(12) 0.0414(6) Uani 1 1 d . . .
H63A H 0.5883 0.8323 0.3993 0.050 Uiso 0.50 1 calc PR A 1
H63B H 0.6591 0.8594 0.4126 0.050 Uiso 0.50 1 d PR A 2
C64 C 0.7517(7) 0.8356(5) 0.3837(5) 0.078(2) Uani 0.50 1 d PU B 1
H64A H 0.7836 0.8814 0.4243 0.094 Uiso 0.50 1 calc PR B 1
H64B H 0.7967 0.8528 0.3515 0.094 Uiso 0.50 1 calc PR B 1
C65 C 0.7828(11) 0.7348(7) 0.3934(5) 0.096(4) Uani 0.50 1 d PU B 1
H65A H 0.8739 0.7313 0.3978 0.115 Uiso 0.50 1 calc PR B 1
H65B H 0.7613 0.7258 0.4342 0.115 Uiso 0.50 1 calc PR B 1
C67 C 0.6005(10) 0.6687(5) 0.3112(7) 0.148(5) Uani 0.50 1 d PU B 1
H67A H 0.5408 0.6485 0.3360 0.177 Uiso 0.50 1 calc PR B 1
H67B H 0.5821 0.6251 0.2689 0.177 Uiso 0.50 1 calc PR B 1
C68 C 0.5713(9) 0.7699(5) 0.3003(5) 0.113(4) Uani 0.50 1 d PU B 1
H68A H 0.4801 0.7739 0.2898 0.135 Uiso 0.50 1 calc PR B 1
H68B H 0.6072 0.7842 0.2643 0.135 Uiso 0.50 1 calc PR B 1
C64' C 0.7542(6) 0.8211(4) 0.3389(4) 0.0500(15) Uani 0.50 1 d PU B 2
H64C H 0.7351 0.8108 0.2917 0.060 Uiso 0.50 1 calc PR B 2
H64D H 0.8177 0.8760 0.3551 0.060 Uiso 0.50 1 calc PR B 2
C65' C 0.8072(8) 0.7321(7) 0.3590(5) 0.070(3) Uani 0.50 1 d PU B 2
H65C H 0.8796 0.7165 0.3389 0.084 Uiso 0.50 1 calc PR B 2
H65D H 0.8370 0.7454 0.4058 0.084 Uiso 0.50 1 calc PR B 2
C67' C 0.5951(5) 0.6758(3) 0.3719(3) 0.0442(12) Uani 0.50 1 d PU B 2
H67C H 0.5316 0.6208 0.3568 0.053 Uiso 0.50 1 calc PR B 2
H67D H 0.6177 0.6868 0.4190 0.053 Uiso 0.50 1 calc PR B 2
C68' C 0.5431(4) 0.7645(3) 0.3512(3) 0.0384(10) Uani 0.50 1 d PU B 2
H68C H 0.5096 0.7489 0.3047 0.046 Uiso 0.50 1 calc PR B 2
H68D H 0.4728 0.7816 0.3726 0.046 Uiso 0.50 1 calc PR B 2
C66 C 0.7184(4) 0.6532(2) 0.34141(19) 0.0773(10) Uani 1 1 d . . .
H66A H 0.7710 0.6396 0.3090 0.093 Uiso 0.50 1 calc PR B 1
H66B H 0.7120 0.5955 0.3600 0.093 Uiso 0.50 1 calc PR B 1
H66C H 0.7548 0.5964 0.3551 0.093 Uiso 0.50 1 d PR B 2
H66D H 0.6937 0.6386 0.2943 0.093 Uiso 0.50 1 d PR B 2
C69 C 0.1762(4) 0.8513(4) 0.4392(2) 0.0957(13) Uani 1 1 d . . .
H69A H 0.2053 0.8051 0.4662 0.115 Uiso 1 1 calc R . .
H69B H 0.1144 0.8165 0.4018 0.115 Uiso 1 1 calc R . .
C70 C 0.1173(5) 0.9253(4) 0.4751(2) 0.124(2) Uani 1 1 d . . .
H70A H 0.0472 0.8963 0.4890 0.187 Uiso 1 1 calc R . .
H70B H 0.0867 0.9704 0.4481 0.187 Uiso 1 1 calc R . .
H70C H 0.1779 0.9592 0.5125 0.187 Uiso 1 1 calc R . .
C71 C 0.2519(3) 0.9297(2) 0.36209(15) 0.0617(8) Uani 1 1 d . . .
H71A H 0.3314 0.9547 0.3536 0.074 Uiso 1 1 calc R . .
H71B H 0.2004 0.9842 0.3700 0.074 Uiso 1 1 calc R . .
C72 C 0.1872(6) 0.8609(4) 0.3061(2) 0.149(2) Uani 1 1 d . . .
H72A H 0.1730 0.8917 0.2691 0.224 Uiso 1 1 calc R . .
H72B H 0.1070 0.8377 0.3137 0.224 Uiso 1 1 calc R . .
H72C H 0.2380 0.8070 0.2979 0.224 Uiso 1 1 calc R . .

loop_
_atom_site_aniso_label
_atom_site_aniso_U_11
_atom_site_aniso_U_22
_atom_site_aniso_U_33
_atom_site_aniso_U_23
_atom_site_aniso_U_13
_atom_site_aniso_U_12
Li1 0.053(2) 0.0325(19) 0.0302(18) 0.0104(15) 0.0155(17) 0.0058(17)
Li2 0.041(2) 0.0348(19) 0.0304(18) 0.0091(15) 0.0132(15) 0.0039(15)
P1 0.0471(3) 0.0288(3) 0.0267(3) 0.0081(2) 0.0139(2) 0.0125(2)
P2 0.0425(3) 0.0278(3) 0.0263(3) 0.0107(2) 0.0124(2) 0.0099(2)
P3 0.0344(3) 0.0284(3) 0.0241(2) 0.0089(2) 0.0098(2) 0.0073(2)
P4 0.0339(3) 0.0283(3) 0.0254(3) 0.0072(2) 0.0118(2) 0.0097(2)
N1 0.0630(13) 0.0290(9) 0.0296(9) 0.0121(7) 0.0208(9) 0.0180(9)
N2 0.0479(11) 0.0285(9) 0.0256(8) 0.0059(7) 0.0144(8) 0.0093(8)
O1 0.0480(9) 0.0308(8) 0.0260(7) 0.0113(6) 0.0151(6) 0.0100(7)
O2 0.0564(12) 0.0572(12) 0.0641(13) 0.0153(10) -0.0033(10) 0.0052(10)
O3 0.0416(8) 0.0294(7) 0.0262(7) 0.0091(6) 0.0158(6) 0.0070(6)
O4 0.0462(11) 0.0895(15) 0.0461(11) 0.0242(10) 0.0019(8) -0.0056(10)
C1 0.0441(12) 0.0294(10) 0.0257(10) 0.0079(8) 0.0117(9) 0.0092(9)
C2 0.0353(11) 0.0282(10) 0.0251(9) 0.0074(8) 0.0103(8) 0.0077(8)
C3 0.0581(15) 0.0316(11) 0.0281(10) 0.0057(9) 0.0156(10) 0.0092(10)
C4 0.0535(15) 0.0402(13) 0.0485(14) 0.0013(11) 0.0093(12) 0.0073(11)
C5 0.0589(17) 0.0558(17) 0.0547(16) 0.0003(13) 0.0129(13) -0.0023(14)
C6 0.085(2) 0.0430(15) 0.0586(18) 0.0026(13) 0.0263(16) -0.0108(15)
C7 0.104(3) 0.0319(13) 0.073(2) 0.0063(13) 0.0423(19) 0.0085(15)
C8 0.0737(19) 0.0349(13) 0.0585(16) 0.0088(12) 0.0331(14) 0.0136(12)
C9 0.0497(14) 0.0319(11) 0.0362(12) 0.0076(9) 0.0142(10) 0.0137(10)
C10 0.0666(18) 0.0593(17) 0.0434(14) 0.0206(12) 0.0175(13) 0.0273(14)
C11 0.0696(19) 0.0664(19) 0.0526(16) 0.0200(14) 0.0062(14) 0.0290(16)
C12 0.0532(17) 0.0658(19) 0.0644(19) 0.0102(15) 0.0088(14) 0.0257(14)
C13 0.0595(19) 0.107(3) 0.067(2) 0.0277(19) 0.0295(16) 0.0354(19)
C14 0.0563(17) 0.092(2) 0.0442(15) 0.0227(15) 0.0188(13) 0.0274(16)
C15 0.0429(12) 0.0252(10) 0.0328(11) 0.0065(8) 0.0130(9) 0.0032(9)
C16 0.0430(13) 0.0436(13) 0.0422(13) 0.0121(11) 0.0069(10) 0.0025(11)
C17 0.0396(14) 0.0585(17) 0.0684(19) 0.0169(14) 0.0020(13) 0.0044(12)
C18 0.0433(15) 0.0539(16) 0.078(2) 0.0122(15) 0.0254(14) -0.0001(12)
C19 0.0536(15) 0.0404(13) 0.0521(15) 0.0107(11) 0.0258(12) -0.0015(11)
C20 0.0492(14) 0.0328(11) 0.0378(12) 0.0098(9) 0.0159(10) 0.0037(10)
C21 0.0413(12) 0.0332(11) 0.0304(10) 0.0131(9) 0.0057(9) 0.0106(9)
C22 0.0524(15) 0.0432(13) 0.0373(12) 0.0055(10) 0.0115(11) 0.0083(11)
C23 0.074(2) 0.0552(17) 0.0401(14) -0.0003(12) 0.0051(13) 0.0045(14)
C24 0.0604(19) 0.0601(18) 0.0578(18) 0.0069(14) -0.0049(14) -0.0035(14)
C25 0.0493(16) 0.0613(18) 0.071(2) 0.0160(15) 0.0067(14) -0.0014(14)
C26 0.0481(15) 0.0518(15) 0.0485(15) 0.0127(12) 0.0110(12) 0.0059(12)
C27 0.0524(14) 0.0271(10) 0.0329(11) 0.0113(9) 0.0171(10) 0.0114(10)
C28 0.0537(17) 0.0364(14) 0.103(3) 0.0150(15) 0.0186(16) 0.0119(12)
C29 0.071(2) 0.0501(18) 0.108(3) 0.0258(18) 0.027(2) 0.0319(16)
C30 0.107(3) 0.0297(13) 0.074(2) 0.0089(13) 0.0318(19) 0.0183(15)
C31 0.087(3) 0.0396(17) 0.153(4) 0.022(2) 0.013(3) -0.0114(17)
C32 0.0555(19) 0.0463(17) 0.141(4) 0.023(2) -0.005(2) -0.0002(14)
C33 0.063(2) 0.091(3) 0.088(3) 0.029(2) 0.0079(18) 0.0151(19)
C34 0.083(3) 0.169(5) 0.090(3) 0.000(3) 0.019(2) 0.035(3)
C35 0.084(3) 0.082(3) 0.092(3) 0.027(2) -0.008(2) -0.018(2)
C36 0.112(3) 0.102(3) 0.091(3) 0.011(3) -0.016(3) -0.022(3)
C37 0.0318(10) 0.0283(10) 0.0240(9) 0.0079(8) 0.0120(8) 0.0082(8)
C38 0.0267(10) 0.0275(10) 0.0255(9) 0.0068(8) 0.0087(8) 0.0045(8)
C39 0.0414(12) 0.0348(11) 0.0297(11) 0.0103(9) 0.0051(9) 0.0058(9)
C40 0.0464(14) 0.0604(17) 0.0441(14) 0.0069(12) 0.0139(11) 0.0013(12)
C41 0.0448(16) 0.078(2) 0.0588(18) 0.0074(15) 0.0034(13) -0.0063(14)
C42 0.0627(19) 0.067(2) 0.0500(17) 0.0015(14) -0.0068(14) -0.0088(15)
C43 0.068(2) 0.0680(19) 0.0407(14) -0.0059(13) 0.0062(13) 0.0012(15)
C44 0.0466(14) 0.0527(15) 0.0369(12) -0.0003(11) 0.0082(11) 0.0075(12)
C45 0.0364(11) 0.0256(10) 0.0286(10) 0.0030(8) 0.0131(8) 0.0007(8)
C46 0.0585(15) 0.0317(11) 0.0385(12) 0.0073(9) 0.0246(11) 0.0008(10)
C47 0.0683(18) 0.0385(13) 0.0588(16) 0.0027(12) 0.0428(15) -0.0049(13)
C48 0.0440(15) 0.0543(16) 0.083(2) -0.0007(15) 0.0367(15) -0.0009(13)
C49 0.0355(13) 0.0572(16) 0.0676(18) 0.0094(14) 0.0142(12) 0.0080(12)
C50 0.0367(12) 0.0400(12) 0.0369(12) 0.0079(9) 0.0115(9) 0.0043(10)
C51 0.0350(11) 0.0310(10) 0.0283(10) 0.0048(8) 0.0063(8) 0.0060(9)
C52 0.0381(12) 0.0404(12) 0.0313(11) 0.0003(9) 0.0078(9) 0.0047(10)
C53 0.0374(13) 0.0600(16) 0.0409(13) 0.0017(11) 0.0086(10) -0.0039(11)
C54 0.0502(16) 0.0431(14) 0.0609(17) 0.0037(12) 0.0006(13) -0.0094(12)
C55 0.0562(17) 0.0344(13) 0.080(2) -0.0081(13) 0.0032(15) 0.0064(12)
C56 0.0406(13) 0.0374(13) 0.0622(16) -0.0030(11) 0.0116(12) 0.0098(10)
C57 0.0320(11) 0.0287(10) 0.0304(10) 0.0042(8) 0.0112(8) 0.0073(8)
C58 0.0384(12) 0.0484(14) 0.0466(13) 0.0194(11) 0.0162(10) 0.0150(11)
C59 0.0466(15) 0.0560(16) 0.0523(15) 0.0204(13) 0.0083(12) 0.0215(12)
C60 0.0355(13) 0.0670(18) 0.0612(17) 0.0107(14) 0.0028(12) 0.0151(13)
C61 0.0313(13) 0.078(2) 0.076(2) 0.0205(17) 0.0179(13) 0.0036(13)
C62 0.0410(13) 0.0506(14) 0.0490(14) 0.0164(12) 0.0171(11) 0.0056(11)
C63 0.0655(17) 0.0262(11) 0.0406(12) 0.0088(9) 0.0263(12) 0.0135(11)
C64 0.077(5) 0.037(3) 0.112(6) 0.014(4) -0.001(5) 0.014(3)
C65 0.118(9) 0.044(4) 0.112(8) 0.012(5) -0.013(6) 0.036(5)
C67 0.130(9) 0.032(4) 0.239(14) -0.032(6) -0.009(9) 0.004(4)
C68 0.112(7) 0.044(4) 0.143(8) -0.033(4) -0.026(6) 0.019(4)
C64' 0.048(3) 0.030(3) 0.084(4) 0.012(3) 0.040(3) 0.013(2)
C65' 0.048(4) 0.044(4) 0.128(8) 0.025(5) 0.030(5) 0.024(3)
C67' 0.053(3) 0.022(2) 0.061(3) 0.008(2) 0.018(3) -0.002(2)
C68' 0.038(2) 0.028(2) 0.049(3) 0.005(2) 0.010(2) 0.0029(18)
C66 0.093(3) 0.0420(17) 0.094(3) 0.0004(16) 0.017(2) 0.0292(17)
C69 0.071(2) 0.126(4) 0.093(3) 0.040(3) 0.010(2) 0.003(2)
C70 0.100(3) 0.200(6) 0.071(3) 0.011(3) 0.018(2) 0.045(4)
C71 0.0513(16) 0.069(2) 0.0636(19) 0.0225(16) -0.0020(14) 0.0070(14)
C72 0.247(7) 0.108(4) 0.062(3) 0.017(2) -0.033(3) -0.039(4)

loop_
_atom_type_symbol
_atom_type_description
_atom_type_scat_dispersion_real
_atom_type_scat_dispersion_imag
_atom_type_scat_source
C C 0.0033 0.0016 'International Tables Vol C Tables 4.2.6.8 and 6.1.1.4'
H H 0.0000 0.0000 'International Tables Vol C Tables 4.2.6.8 and 6.1.1.4'
Li Li -0.0003 0.0001 'International Tables Vol C Tables 4.2.6.8 and 6.1.1.4'
N N 0.0061 0.0033 'International Tables Vol C Tables 4.2.6.8 and 6.1.1.4'
O O 0.0106 0.0060 'International Tables Vol C Tables 4.2.6.8 and 6.1.1.4'
P P 0.1023 0.0942 'International Tables Vol C Tables 4.2.6.8 and 6.1.1.4'

loop_
_geom_angle_atom_site_label_1
_geom_angle_atom_site_label_2
_geom_angle_atom_site_label_3
_geom_angle
_geom_angle_site_symmetry_1
_geom_angle_site_symmetry_3
O1 Li1 O1 93.62(18) . 2_565
O1 Li1 O2 115.4(2) . .
O1 Li1 O2 113.1(2) 2_565 .
O1 Li1 P1 129.6(2) . 2_565
O1 Li1 P1 80.47(13) 2_565 2_565
O2 Li1 P1 112.80(18) . 2_565
O1 Li1 Li1 47.11(13) . 2_565
O1 Li1 Li1 46.51(13) 2_565 2_565
O2 Li1 Li1 126.9(3) . 2_565
P1 Li1 Li1 110.0(2) 2_565 2_565
O1 Li1 C33 100.71(17) . .
O1 Li1 C33 90.12(17) 2_565 .
O2 Li1 C33 29.40(12) . .
P1 Li1 C33 129.10(17) 2_565 .
Li1 Li1 C33 97.9(2) 2_565 .
O3 Li2 O3 94.59(17) . 2_676
O3 Li2 O4 115.8(2) . .
O3 Li2 O4 116.9(2) 2_676 .
O3 Li2 Li2 47.44(13) . 2_676
O3 Li2 Li2 47.15(12) 2_676 2_676
O4 Li2 Li2 130.9(3) . 2_676
O3 Li2 P4 130.49(19) . 2_676
O3 Li2 P4 79.50(13) 2_676 2_676
O4 Li2 P4 110.33(17) . 2_676
Li2 Li2 P4 110.1(2) 2_676 2_676
C1 P1 C3 106.23(10) . .
C1 P1 C9 109.84(10) . .
C3 P1 C9 101.66(11) . .
C1 P1 Li1 92.90(11) . 2_565
C3 P1 Li1 124.26(12) . 2_565
C9 P1 Li1 120.36(12) . 2_565
C1 P2 C15 108.84(10) . .
C1 P2 C21 104.24(10) . .
C15 P2 C21 102.90(10) . .
C37 P3 C45 107.72(10) . .
C37 P3 C39 108.19(10) . .
C45 P3 C39 102.64(10) . .
C37 P4 C57 107.81(9) . .
C37 P4 C51 107.45(10) . .
C57 P4 C51 101.24(10) . .
C37 P4 Li2 92.95(10) . 2_676
C57 P4 Li2 122.91(11) . 2_676
C51 P4 Li2 122.62(11) . 2_676
C2 N1 C27 125.17(18) . .
C38 N2 C63 122.74(17) . .
C2 O1 Li1 136.30(18) . .
C2 O1 Li1 124.83(17) . 2_565
Li1 O1 Li1 86.38(18) . 2_565
C35 O2 C33 118.5(3) . .
C35 O2 Li1 129.4(2) . .
C33 O2 Li1 109.7(2) . .
C38 O3 Li2 136.45(18) . .
C38 O3 Li2 126.18(17) . 2_676
Li2 O3 Li2 85.41(17) . 2_676
C69 O4 C71 117.9(2) . .
C69 O4 Li2 120.1(2) . .
C71 O4 Li2 119.6(2) . .
C2 C1 P1 115.11(15) . .
C2 C1 P2 125.48(15) . .
P1 C1 P2 119.14(12) . .
O1 C2 N1 116.44(18) . .
O1 C2 C1 123.53(18) . .
N1 C2 C1 120.03(18) . .
C4 C3 C8 117.7(2) . .
C4 C3 P1 120.47(18) . .
C8 C3 P1 121.5(2) . .
C3 C4 C5 121.6(2) . .
C6 C5 C4 120.1(3) . .
C7 C6 C5 119.1(3) . .
C6 C7 C8 121.2(3) . .
C7 C8 C3 120.3(3) . .
C14 C9 C10 117.0(2) . .
C14 C9 P1 117.45(19) . .
C10 C9 P1 125.49(19) . .
C11 C10 C9 121.1(3) . .
C12 C11 C10 120.7(3) . .
C11 C12 C13 120.1(3) . .
C12 C13 C14 120.0(3) . .
C9 C14 C13 121.1(3) . .
C16 C15 C20 118.0(2) . .
C16 C15 P2 124.10(17) . .
C20 C15 P2 117.66(17) . .
C17 C16 C15 120.2(2) . .
C18 C17 C16 120.5(3) . .
C19 C18 C17 119.8(3) . .
C18 C19 C20 120.0(2) . .
C19 C20 C15 121.4(2) . .
C22 C21 C26 117.6(2) . .
C22 C21 P2 124.18(19) . .
C26 C21 P2 117.86(18) . .
C21 C22 C23 121.0(3) . .
C24 C23 C22 120.5(3) . .
C25 C24 C23 118.9(3) . .
C24 C25 C26 121.0(3) . .
C25 C26 C21 121.0(3) . .
N1 C27 C32 111.3(2) . .
N1 C27 C28 111.6(2) . .
C32 C27 C28 110.3(2) . .
C27 C28 C29 112.4(3) . .
C30 C29 C28 111.6(3) . .
C29 C30 C31 110.0(3) . .
C30 C31 C32 111.1(3) . .
C27 C32 C31 111.4(3) . .
O2 C33 C34 110.3(3) . .
O2 C33 Li1 40.92(15) . .
C34 C33 Li1 110.1(3) . .
O2 C35 C36 113.4(3) . .
C38 C37 P3 127.18(15) . .
C38 C37 P4 114.67(14) . .
P3 C37 P4 118.06(11) . .
O3 C38 N2 115.69(17) . .
O3 C38 C37 123.69(17) . .
N2 C38 C37 120.61(17) . .
C40 C39 C44 117.2(2) . .
C40 C39 P3 117.29(18) . .
C44 C39 P3 124.50(19) . .
C39 C40 C41 121.0(3) . .
C42 C41 C40 120.8(3) . .
C43 C42 C41 118.8(3) . .
C42 C43 C44 120.8(3) . .
C43 C44 C39 121.2(3) . .
C50 C45 C46 117.4(2) . .
C50 C45 P3 123.65(16) . .
C46 C45 P3 118.55(17) . .
C47 C46 C45 121.4(2) . .
C48 C47 C46 119.9(2) . .
C47 C48 C49 120.1(2) . .
C48 C49 C50 120.6(3) . .
C49 C50 C45 120.7(2) . .
C52 C51 C56 117.6(2) . .
C52 C51 P4 122.55(16) . .
C56 C51 P4 119.52(18) . .
C51 C52 C53 121.1(2) . .
C54 C53 C52 120.6(2) . .
C53 C54 C55 119.2(2) . .
C54 C55 C56 120.6(2) . .
C55 C56 C51 120.8(2) . .
C58 C57 C62 118.0(2) . .
C58 C57 P4 124.27(17) . .
C62 C57 P4 117.69(17) . .
C59 C58 C57 121.1(2) . .
C60 C59 C58 120.1(3) . .
C59 C60 C61 120.0(2) . .
C60 C61 C62 120.4(3) . .
C57 C62 C61 120.4(2) . .
C64 C63 C68' 119.8(4) . .
C64 C63 N2 119.8(4) . .
C68' C63 N2 119.7(3) . .
C64 C63 C64' 37.4(4) . .
C68' C63 C64' 111.8(3) . .
N2 C63 C64' 109.2(3) . .
C64 C63 C68 111.4(5) . .
C68' C63 C68 46.8(5) . .
N2 C63 C68 102.1(4) . .
C64' C63 C68 80.4(5) . .
C63 C64 C65 115.2(7) . .
C66 C65 C64 115.9(8) . .
C66 C67 C68 119.9(7) . .
C67 C68 C63 108.0(8) . .
C65' C64' C63 112.1(5) . .
C66 C65' C64' 111.9(7) . .
C68' C67' C66 108.5(4) . .
C63 C68' C67' 114.4(4) . .
C67 C66 C65' 116.6(6) . .
C67 C66 C65 115.0(6) . .
C65' C66 C65 33.2(5) . .
C67 C66 C67' 51.1(6) . .
C65' C66 C67' 111.3(4) . .
C65 C66 C67' 84.9(5) . .
O4 C69 C70 111.7(4) . .
O4 C71 C72 112.6(3) . .

loop_
_geom_bond_atom_site_label_1
_geom_bond_atom_site_label_2
_geom_bond_distance
_geom_bond_site_symmetry_2
Li1 O1 1.885(4) .
Li1 O1 1.904(4) 2_565
Li1 O2 1.917(5) .
Li1 P1 2.569(4) 2_565
Li1 Li1 2.593(8) 2_565
Li1 C33 2.756(5) .
Li2 O3 1.892(4) .
Li2 O3 1.900(4) 2_676
Li2 O4 1.924(4) .
Li2 Li2 2.572(7) 2_676
Li2 P4 2.604(4) 2_676
P1 C1 1.784(2) .
P1 C3 1.836(2) .
P1 C9 1.843(2) .
P1 Li1 2.569(4) 2_565
P2 C1 1.789(2) .
P2 C15 1.835(2) .
P2 C21 1.855(2) .
P3 C37 1.791(2) .
P3 C45 1.835(2) .
P3 C39 1.845(2) .
P4 C37 1.7915(19) .
P4 C57 1.838(2) .
P4 C51 1.844(2) .
P4 Li2 2.604(4) 2_676
N1 C2 1.359(2) .
N1 C27 1.452(3) .
N2 C38 1.368(2) .
N2 C63 1.463(3) .
O1 C2 1.287(2) .
O1 Li1 1.904(4) 2_565
O2 C35 1.402(4) .
O2 C33 1.436(4) .
O3 C38 1.290(2) .
O3 Li2 1.900(4) 2_676
O4 C69 1.402(4) .
O4 C71 1.438(3) .
C1 C2 1.415(3) .
C3 C4 1.383(4) .
C3 C8 1.403(3) .
C4 C5 1.392(4) .
C5 C6 1.379(4) .
C6 C7 1.375(4) .
C7 C8 1.387(4) .
C9 C14 1.387(4) .
C9 C10 1.393(3) .
C10 C11 1.382(4) .
C11 C12 1.352(4) .
C12 C13 1.362(4) .
C13 C14 1.394(4) .
C15 C16 1.397(3) .
C15 C20 1.403(3) .
C16 C17 1.392(4) .
C17 C18 1.388(4) .
C18 C19 1.376(4) .
C19 C20 1.381(3) .
C21 C22 1.393(3) .
C21 C26 1.397(3) .
C22 C23 1.399(4) .
C23 C24 1.388(4) .
C24 C25 1.373(4) .
C25 C26 1.393(4) .
C27 C32 1.490(4) .
C27 C28 1.496(4) .
C28 C29 1.534(4) .
C29 C30 1.486(5) .
C30 C31 1.500(5) .
C31 C32 1.539(5) .
C33 C34 1.523(5) .
C35 C36 1.512(5) .
C37 C38 1.414(3) .
C39 C40 1.388(3) .
C39 C44 1.394(3) .
C40 C41 1.393(4) .
C41 C42 1.375(4) .
C42 C43 1.370(4) .
C43 C44 1.388(4) .
C45 C50 1.395(3) .
C45 C46 1.401(3) .
C46 C47 1.384(4) .
C47 C48 1.371(4) .
C48 C49 1.373(4) .
C49 C50 1.386(3) .
C51 C52 1.385(3) .
C51 C56 1.401(3) .
C52 C53 1.393(3) .
C53 C54 1.375(4) .
C54 C55 1.376(4) .
C55 C56 1.390(4) .
C57 C58 1.389(3) .
C57 C62 1.389(3) .
C58 C59 1.387(3) .
C59 C60 1.366(4) .
C60 C61 1.372(4) .
C61 C62 1.391(4) .
C63 C64 1.324(8) .
C63 C68' 1.430(5) .
C63 C64' 1.584(5) .
C63 C68 1.618(8) .
C64 C65 1.537(11) .
C65 C66 1.508(11) .
C67 C66 1.383(11) .
C67 C68 1.546(12) .
C64' C65' 1.525(11) .
C65' C66 1.403(10) .
C67' C68' 1.522(7) .
C67' C66 1.633(6) .
C69 C70 1.444(6) .
C71 C72 1.456(5) .

loop_
_geom_torsion_atom_site_label_1
_geom_torsion_atom_site_label_2
_geom_torsion_atom_site_label_3
_geom_torsion_atom_site_label_4
_geom_torsion
_geom_torsion_site_symmetry_1
_geom_torsion_site_symmetry_4
O1 Li1 O1 C2 139.6(2) 2_565 .
O2 Li1 O1 C2 21.9(4) . .
P1 Li1 O1 C2 -139.7(2) 2_565 .
Li1 Li1 O1 C2 139.6(2) 2_565 .
C33 Li1 O1 C2 48.8(3) . .
O1 Li1 O1 Li1 0.0 2_565 2_565
O2 Li1 O1 Li1 -117.7(3) . 2_565
P1 Li1 O1 Li1 80.6(2) 2_565 2_565
C33 Li1 O1 Li1 -90.81(19) . 2_565
O1 Li1 O2 C35 -133.3(3) . .
O1 Li1 O2 C35 120.6(3) 2_565 .
P1 Li1 O2 C35 31.5(4) 2_565 .
Li1 Li1 O2 C35 172.6(3) 2_565 .
C33 Li1 O2 C35 161.9(4) . .
O1 Li1 O2 C33 64.9(3) . .
O1 Li1 O2 C33 -41.3(3) 2_565 .
P1 Li1 O2 C33 -130.4(2) 2_565 .
Li1 Li1 O2 C33 10.7(4) 2_565 .
O3 Li2 O3 C38 -140.8(2) 2_676 .
O4 Li2 O3 C38 -18.0(4) . .
Li2 Li2 O3 C38 -140.8(2) 2_676 .
P4 Li2 O3 C38 139.1(2) 2_676 .
O3 Li2 O3 Li2 0.0 2_676 2_676
O4 Li2 O3 Li2 122.8(3) . 2_676
P4 Li2 O3 Li2 -80.1(2) 2_676 2_676
O3 Li2 O4 C69 -168.4(3) . .
O3 Li2 O4 C69 -58.2(4) 2_676 .
Li2 Li2 O4 C69 -113.5(4) 2_676 .
P4 Li2 O4 C69 30.1(3) 2_676 .
O3 Li2 O4 C71 -6.4(3) . .
O3 Li2 O4 C71 103.7(3) 2_676 .
Li2 Li2 O4 C71 48.5(4) 2_676 .
P4 Li2 O4 C71 -168.0(2) 2_676 .
C3 P1 C1 C2 -137.23(17) . .
C9 P1 C1 C2 113.57(18) . .
Li1 P1 C1 C2 -10.23(19) 2_565 .
C3 P1 C1 P2 48.39(16) . .
C9 P1 C1 P2 -60.81(17) . .
Li1 P1 C1 P2 175.39(15) 2_565 .
C15 P2 C1 C2 62.0(2) . .
C21 P2 C1 C2 -47.3(2) . .
C15 P2 C1 P1 -124.26(13) . .
C21 P2 C1 P1 126.46(14) . .
Li1 O1 C2 N1 68.3(3) . .
Li1 O1 C2 N1 -163.7(2) 2_565 .
Li1 O1 C2 C1 -112.0(3) . .
Li1 O1 C2 C1 16.0(3) 2_565 .
C27 N1 C2 O1 6.0(3) . .
C27 N1 C2 C1 -173.7(2) . .
P1 C1 C2 O1 0.5(3) . .
P2 C1 C2 O1 174.46(17) . .
P1 C1 C2 N1 -179.82(17) . .
P2 C1 C2 N1 -5.9(3) . .
C1 P1 C3 C4 43.3(2) . .
C9 P1 C3 C4 158.2(2) . .
Li1 P1 C3 C4 -61.9(2) 2_565 .
C1 P1 C3 C8 -142.9(2) . .
C9 P1 C3 C8 -28.0(2) . .
Li1 P1 C3 C8 111.9(2) 2_565 .
C8 C3 C4 C5 -0.8(4) . .
P1 C3 C4 C5 173.2(2) . .
C3 C4 C5 C6 -0.2(4) . .
C4 C5 C6 C7 0.8(5) . .
C5 C6 C7 C8 -0.3(5) . .
C6 C7 C8 C3 -0.7(5) . .
C4 C3 C8 C7 1.3(4) . .
P1 C3 C8 C7 -172.6(2) . .
C1 P1 C9 C14 -137.3(2) . .
C3 P1 C9 C14 110.5(2) . .
Li1 P1 C9 C14 -31.4(3) 2_565 .
C1 P1 C9 C10 40.7(3) . .
C3 P1 C9 C10 -71.5(2) . .
Li1 P1 C9 C10 146.6(2) 2_565 .
C14 C9 C10 C11 0.4(4) . .
P1 C9 C10 C11 -177.6(2) . .
C9 C10 C11 C12 -1.4(5) . .
C10 C11 C12 C13 1.0(5) . .
C11 C12 C13 C14 0.3(6) . .
C10 C9 C14 C13 1.0(5) . .
P1 C9 C14 C13 179.2(3) . .
C12 C13 C14 C9 -1.4(6) . .
C1 P2 C15 C16 2.7(2) . .
C21 P2 C15 C16 112.8(2) . .
C1 P2 C15 C20 176.42(17) . .
C21 P2 C15 C20 -73.41(18) . .
C20 C15 C16 C17 2.0(3) . .
P2 C15 C16 C17 175.69(19) . .
C15 C16 C17 C18 0.5(4) . .
C16 C17 C18 C19 -1.7(4) . .
C17 C18 C19 C20 0.5(4) . .
C18 C19 C20 C15 2.0(4) . .
C16 C15 C20 C19 -3.2(3) . .
P2 C15 C20 C19 -177.38(18) . .
C1 P2 C21 C22 144.7(2) . .
C15 P2 C21 C22 31.1(2) . .
C1 P2 C21 C26 -42.7(2) . .
C15 P2 C21 C26 -156.31(18) . .
C26 C21 C22 C23 -1.4(4) . .
P2 C21 C22 C23 171.2(2) . .
C21 C22 C23 C24 0.3(4) . .
C22 C23 C24 C25 1.2(5) . .
C23 C24 C25 C26 -1.7(5) . .
C24 C25 C26 C21 0.6(4) . .
C22 C21 C26 C25 0.9(4) . .
P2 C21 C26 C25 -172.1(2) . .
C2 N1 C27 C32 -112.3(3) . .
C2 N1 C27 C28 124.1(3) . .
N1 C27 C28 C29 178.5(3) . .
C32 C27 C28 C29 54.3(4) . .
C27 C28 C29 C30 -55.2(4) . .
C28 C29 C30 C31 55.5(4) . .
C29 C30 C31 C32 -56.7(5) . .
N1 C27 C32 C31 -179.5(3) . .
C28 C27 C32 C31 -55.1(4) . .
C30 C31 C32 C27 57.3(5) . .
C35 O2 C33 C34 -66.6(4) . .
Li1 O2 C33 C34 97.5(3) . .
C35 O2 C33 Li1 -164.1(4) . .
O1 Li1 C33 O2 -123.7(3) . .
O1 Li1 C33 O2 142.6(3) 2_565 .
P1 Li1 C33 O2 64.8(3) 2_565 .
Li1 Li1 C33 O2 -171.4(3) 2_565 .
O1 Li1 C33 C34 138.1(3) . .
O1 Li1 C33 C34 44.4(3) 2_565 .
O2 Li1 C33 C34 -98.3(4) . .
P1 Li1 C33 C34 -33.4(4) 2_565 .
Li1 Li1 C33 C34 90.4(3) 2_565 .
C33 O2 C35 C36 -59.5(5) . .
Li1 O2 C35 C36 139.9(3) . .
C45 P3 C37 C38 -61.7(2) . .
C39 P3 C37 C38 48.6(2) . .
C45 P3 C37 P4 121.94(12) . .
C39 P3 C37 P4 -127.77(12) . .
C57 P4 C37 C38 -115.67(16) . .
C51 P4 C37 C38 135.93(16) . .
Li2 P4 C37 C38 10.34(18) 2_676 .
C57 P4 C37 P3 61.15(14) . .
C51 P4 C37 P3 -47.24(15) . .
Li2 P4 C37 P3 -172.84(14) 2_676 .
Li2 O3 C38 N2 -65.7(3) . .
Li2 O3 C38 N2 165.6(2) 2_676 .
Li2 O3 C38 C37 113.4(3) . .
Li2 O3 C38 C37 -15.3(3) 2_676 .
C63 N2 C38 O3 -17.9(3) . .
C63 N2 C38 C37 162.9(2) . .
P3 C37 C38 O3 -177.72(15) . .
P4 C37 C38 O3 -1.2(3) . .
P3 C37 C38 N2 1.3(3) . .
P4 C37 C38 N2 177.80(15) . .
C37 P3 C39 C40 61.7(2) . .
C45 P3 C39 C40 175.37(19) . .
C37 P3 C39 C44 -130.0(2) . .
C45 P3 C39 C44 -16.3(2) . .
C44 C39 C40 C41 -2.5(4) . .
P3 C39 C40 C41 166.7(2) . .
C39 C40 C41 C42 0.3(5) . .
C40 C41 C42 C43 2.3(5) . .
C41 C42 C43 C44 -2.5(5) . .
C42 C43 C44 C39 0.2(5) . .
C40 C39 C44 C43 2.3(4) . .
P3 C39 C44 C43 -166.1(2) . .
C37 P3 C45 C50 -1.9(2) . .
C39 P3 C45 C50 -115.95(19) . .
C37 P3 C45 C46 -174.31(16) . .
C39 P3 C45 C46 71.64(18) . .
C50 C45 C46 C47 1.7(3) . .
P3 C45 C46 C47 174.58(18) . .
C45 C46 C47 C48 -1.7(4) . .
C46 C47 C48 C49 0.9(4) . .
C47 C48 C49 C50 -0.1(4) . .
C48 C49 C50 C45 0.1(4) . .
C46 C45 C50 C49 -0.9(3) . .
P3 C45 C50 C49 -173.41(19) . .
C37 P4 C51 C52 -28.2(2) . .
C57 P4 C51 C52 -141.11(18) . .
Li2 P4 C51 C52 77.2(2) 2_676 .
C37 P4 C51 C56 158.56(19) . .
C57 P4 C51 C56 45.6(2) . .
Li2 P4 C51 C56 -96.1(2) 2_676 .
C56 C51 C52 C53 -1.3(3) . .
P4 C51 C52 C53 -174.67(19) . .
C51 C52 C53 C54 -0.2(4) . .
C52 C53 C54 C55 1.5(4) . .
C53 C54 C55 C56 -1.4(5) . .
C54 C55 C56 C51 -0.1(5) . .
C52 C51 C56 C55 1.4(4) . .
P4 C51 C56 C55 175.0(2) . .
C37 P4 C57 C58 -71.1(2) . .
C51 P4 C57 C58 41.5(2) . .
Li2 P4 C57 C58 -176.90(19) 2_676 .
C37 P4 C57 C62 108.36(19) . .
C51 P4 C57 C62 -138.99(18) . .
Li2 P4 C57 C62 2.6(2) 2_676 .
C62 C57 C58 C59 -0.8(4) . .
P4 C57 C58 C59 178.7(2) . .
C57 C58 C59 C60 0.0(4) . .
C58 C59 C60 C61 1.3(5) . .
C59 C60 C61 C62 -1.7(5) . .
C58 C57 C62 C61 0.4(4) . .
P4 C57 C62 C61 -179.1(2) . .
C60 C61 C62 C57 0.9(4) . .
C38 N2 C63 C64 -86.1(6) . .
C38 N2 C63 C68' 103.5(3) . .
C38 N2 C63 C64' -125.8(3) . .
C38 N2 C63 C68 150.4(5) . .
C68' C63 C64 C65 -4.4(11) . .
N2 C63 C64 C65 -174.8(6) . .
C64' C63 C64 C65 -92.0(9) . .
C68 C63 C64 C65 -55.9(10) . .
C63 C64 C65 C66 45.8(13) . .
C66 C67 C68 C63 -43.7(15) . .
C64 C63 C68 C67 53.5(10) . .
C68' C63 C68 C67 -57.8(8) . .
N2 C63 C68 C67 -177.4(7) . .
C64' C63 C68 C67 74.8(8) . .
C64 C63 C64' C65' 60.6(8) . .
C68' C63 C64' C65' -50.3(7) . .
N2 C63 C64' C65' 174.9(6) . .
C68 C63 C64' C65' -85.6(7) . .
C63 C64' C65' C66 54.6(9) . .
C64 C63 C68' C67' 11.3(8) . .
N2 C63 C68' C67' -178.3(3) . .
C64' C63 C68' C67' 52.2(6) . .
C68 C63 C68' C67' 103.6(6) . .
C66 C67' C68' C63 -53.6(6) . .
C68 C67 C66 C65' -1.9(16) . .
C68 C67 C66 C65 35.0(16) . .
C68 C67 C66 C67' 94.9(11) . .
C64' C65' C66 C67 -1.4(11) . .
C64' C65' C66 C65 -97.0(12) . .
C64' C65' C66 C67' -57.5(8) . .
C64 C65 C66 C67 -32.0(13) . .
C64 C65 C66 C65' 68.9(12) . .
C64 C65 C66 C67' -74.6(9) . .
C68' C67' C66 C67 -51.4(5) . .
C68' C67' C66 C65' 56.2(7) . .
C68' C67' C66 C65 76.7(6) . .
C71 O4 C69 C70 -80.6(4) . .
Li2 O4 C69 C70 81.6(4) . .
C69 O4 C71 C72 -60.0(5) . .
Li2 O4 C71 C72 137.7(4) . .
